data_4513024
loop_
_publ_author_name
'Wahlberg, Nanna'
'Run\<cevski, Tom\<ce'
'Dinnebier, Robert E.'
'Fischer, Andrea'
'Eggert, Gerhard'
'Iversen, Bo B.'

_publ_section_title
;
 Crystal Structure of Thecotrichite, an Efflorescent Salt on Calcareous
 Objects Stored in Wooden Cabinets
;
_journal_issue 6
_journal_name_full 'Crystal Growth &amp; Design'
_journal_page_first 2795
_journal_paper_doi 10.1021/acs.cgd.5b00197
_journal_volume 15
_journal_year 2015
_chemical_formula_moiety 'C6 H21 Ca3 Cl N2 O18'
_chemical_formula_structural 'Ca3 (CH3CO2)3 (NO3)2 Cl (H2O)6'
_chemical_formula_sum 'C6 H21 Ca3 Cl N2 O18'
_chemical_formula_weight 564.9343
_chemical_name_common Thecotrichite
_space_group_IT_number 14
_symmetry_cell_setting monoclinic
_symmetry_Int_Tables_number 14
_symmetry_space_group_name_Hall '-P 2yab'
_symmetry_space_group_name_H-M 'P 1 21/a 1'
_audit_creation_date 2014-10-01
_audit_creation_method 'made by TOPAS Out_CIF_IUCr macro'
_cell_angle_alpha 90
_cell_angle_beta 95.1952(17)
_cell_angle_gamma 90
_cell_formula_units_Z 4.000
_cell_length_a 23.59331(44)
_cell_length_b 13.84586(28)
_cell_length_c 6.80104(10)
_cell_measurement_pressure 0
_cell_measurement_radiation 'Cu K\a~1~'
_cell_measurement_temperature 303
_cell_measurement_wavelength 1.540596
_cell_volume 2212.57(7)
_computing_structure_refinement 'TOPAS-4.2 (Bruker AXS 2009)'
_diffrn_ambient_environment N2
_diffrn_ambient_pressure 0
_diffrn_ambient_temperature 303
_diffrn_detector 'Mythen-Dectris detector'
_diffrn_detector_type 'linear position sensitive silicon-strip detector'
_diffrn_radiation_monochromator 'Johann-type Ge monochromator'
_diffrn_radiation_type 'Cu K\a~1~'
_diffrn_radiation_wavelength 1.540596
_diffrn_source 'sealed X-ray tube'
_diffrn_source_target Cu
_exptl_absorpt_coefficient_mu 8.447318
_exptl_absorpt_correction_type none
_exptl_crystal_colour white
_exptl_crystal_density_diffrn 1.69594
_exptl_crystal_description powder
_pd_meas_2theta_range_inc 0.015
_pd_meas_2theta_range_max 60
_pd_meas_2theta_range_min 5
_pd_meas_number_of_points 3666.66667
_pd_meas_scan_method step
_pd_proc_2theta_range_inc 0.020000
_pd_proc_2theta_range_max 59.000000
_pd_proc_2theta_range_min 5.500000
_pd_proc_ls_background_function 'Chebyshev polynoms'
_pd_proc_ls_profile_function 'fundamental parameter'
_pd_proc_ls_prof_R_factor 3.581097
_pd_proc_ls_prof_wR_expected 1.595400
_pd_proc_ls_prof_wR_factor 4.743
_pd_proc_wavelength 1.540596
_pd_spec_mount_mode transmission
_pd_spec_shape cylinder
_refine_ls_goodness_of_fit_all 2.972771
_cod_data_source_file cg5b00197_si_001.cif
_cod_data_source_block TOPAS-CIF-macro
_cod_depositor_comments 'Adding full bibliography for 4513024.cif.'
_cod_original_cell_volume 2212.567(70)
_cod_original_sg_symbol_H-M P21/a
_cod_database_code 4513024

loop_
_symmetry_equiv_pos_as_xyz
'-x, -y, -z'
'-x+1/2, y+1/2, -z'
'x, y, z'
'x+1/2, -y+1/2, z'

loop_
_atom_site_label
_atom_site_type_symbol
_atom_site_fract_x
_atom_site_fract_y
_atom_site_fract_z
_atom_site_occupancy
_atom_site_symmetry_multiplicity
_atom_site_U_iso_or_equiv
_atom_site_adp_type
CA1 Ca+2 0.74887(25) 0.44045(40) 0.70057(84) 1 0 0.0106(13) Uiso
CA2 Ca+2 -0.54179(25) -0.02235(42) -0.26328(96) 1 0 0.0106(13) Uiso
CA3 Ca+2 0.82741(23) 0.00442(43) 0.82117(88) 1 0 0.0106(13) Uiso
CL Cl-1 0.48427(26) 0.67334(47) 0.1227(10) 1 0 0.0106(13) Uiso
O1 O 0.50045(57) 0.80886(96) 0.7360(23) 1 0 0.0106(13) Uiso
O2 O 0.18238(66) 0.1908(10) 0.6547(21) 1 0 0.0106(13) Uiso
O3 O -0.15300(60) 0.8401(10) -0.1347(21) 1 0 0.0106(13) Uiso
O4 O 0.56932(58) 0.3354(10) 0.4769(24) 1 0 0.0106(13) Uiso
O5 O 0.56041(59) 0.8510(10) 0.2525(25) 1 0 0.0106(13) Uiso
O7 O -0.06404(58) 0.98662(95) -0.1642(21) 1 0 0.0106(13) Uiso
C1c C 0.575970(53) 0.05452(16) 0.76673(23) 1 0 0.0106(13) Uiso
C2c C 0.631000(88) 0.10987(37) 0.78488(49) 1 0 0.0106(13) Uiso
O1c O 0.55263(12) 0.03358(50) 0.60114(26) 1 0 0.0106(13) Uiso
O2c O 0.55054(11) 0.03799(48) 0.91542(27) 1 0 0.0106(13) Uiso
N1d N 0.662690(45) 1.090370(78) 0.29520(62) 1 0 0.0106(13) Uiso
O1d O 0.64842(11) 0.99971(12) 0.2899(24) 1 0 0.0106(13) Uiso
O2d O 0.716030(71) 1.11492(19) 0.3035(23) 1 0 0.0106(13) Uiso
O3d O 0.623380(90) 1.15631(15) 0.2764(24) 1 0 0.0106(13) Uiso
N1e N 0.318610(46) 0.288180(81) 0.77061(66) 1 0 0.0106(13) Uiso
O1e O 0.366400(81) 0.33171(18) 0.82258(86) 1 0 0.0106(13) Uiso
O2e O 0.31831(12) 0.19597(12) 0.7376(21) 1 0 0.0106(13) Uiso
O3e O 0.270710(75) 0.33397(17) 0.7749(12) 1 0 0.0106(13) Uiso
C1a C 0.362960(57) 0.45874(13) 0.33426(19) 1 0 0.0106(13) Uiso
C2a C 0.41245(10) 0.39074(25) 0.36326(50) 1 0 0.0106(13) Uiso
O1a O 0.33618(12) 0.48165(29) 0.47745(27) 1 0 0.0106(13) Uiso
O2a O 0.34179(13) 0.47678(33) 0.16392(26) 1 0 0.0106(13) Uiso
C1f C 0.281320(61) 0.09665(14) 0.21831(20) 1 0 0.0106(13) Uiso
C2f C 0.332930(97) 0.16059(28) 0.23838(49) 1 0 0.0106(13) Uiso
O1f O 0.25989(11) 0.06838(36) 0.36847(27) 1 0 0.0106(13) Uiso
O2f O 0.26197(15) 0.06715(38) 0.05281(26) 1 0 0.0106(13) Uiso

loop_
_citation_id
_citation_year
primary 2015

loop_
_geom_angle_atom_site_label_1
_geom_angle_atom_site_label_2
_geom_angle_atom_site_label_3
_geom_angle
O1d:0 N1d:0 O2d:0 120.08(19)
O1d:0 N1d:0 O3d:0 119.68(17)
O2d:0 N1d:0 O3d:0 120.01(18)
O1e:0 N1e:0 O2e:0 119.68(20)
O1e:0 N1e:0 O3e:0 120.21(21)
O2e:0 N1e:0 O3e:0 119.59(19)
O1a:0 C1a:0 C2a:0 120.00(21)
O1a:0 C1a:0 O2a:0 119.09(23)
O2a:0 C1a:0 C2a:0 119.38(24)
o1c:0 C1c:0 C2c:0 120.14(26)
O1c:0 C1c:0 O2c:0 119.18(25)
O2c:0 C1c:0 C2c:0 120.27(25)
O1f:0 C1f:0 C2f:0 119.85(22)
O1f:0 C1f:0 O2f:0 119.76(27)
O2f:0 C1f:0 C2f:0 120.24(24)
O1f:1 CA1:0 O2f:1 165.05(32)
O2:1 CA1:0 O2f:1 96.92(42)
O2:1 CA1:0 O1f:1 87.87(41)
O1a:2 CA1:0 O2:1 77.10(39)
O1a:2 CA1:0 O2f:1 122.09(27)
O1a:2 CA1:0 O1f:1 72.76(18)
O2e:1 CA1:0 O1a:2 150.19(37)
O2e:1 CA1:0 O2:1 81.71(40)
O2e:1 CA1:0 O2f:1 80.89(39)
O2e:1 CA1:0 O1f:1 85.83(40)
O1d:3 CA1:0 O2e:1 68.17(17)
O1d:3 CA1:0 O1a:2 126.40(32)
O1d:3 CA1:0 O2:1 148.58(46)
O1d:3 CA1:0 O2f:1 87.27(41)
O1d:3 CA1:0 O1f:1 81.41(42)
O2d:3 CA1:0 O1d:3 52.31(13)
O2d:3 CA1:0 O2e:1 120.38(25)
O2d:3 CA1:0 O1a:2 80.39(24)
O2d:3 CA1:0 O2:1 157.27(45)
O2d:3 CA1:0 O2f:1 92.28(41)
O2d:3 CA1:0 O1f:1 88.52(41)
O2a:2 CA1:0 O2d:3 82.42(25)
O2a:2 CA1:0 O1d:3 130.01(30)
O2a:2 CA1:0 O2e:1 146.13(38)
O2a:2 CA1:0 O1a:2 49.13(13)
O2a:2 CA1:0 O2:1 80.50(42)
O2a:2 CA1:0 O2f:1 72.97(19)
O2a:2 CA1:0 O1f:1 121.89(24)
O2c:2 CA2:0 O1c:2 165.52(35)
O5:2 CA2:0 O2c:2 91.52(48)
O5:2 CA2:0 O1c:2 95.34(48)
O1d:2 CA2:0 O5:2 72.39(37)
O1d:2 CA2:0 O2c:2 84.72(42)
O1d:2 CA2:0 O1c:2 85.22(42)
O2c:0 CA2:0 O1d:2 143.11(38)
O2c:0 CA2:0 O5:2 79.20(40)
O2c:0 CA2:0 O2c:2 72.83(21)
O2c:0 CA2:0 O1c:2 121.00(28)
O1:0 CA2:0 O2c:0 89.08(38)
O1:0 CA2:0 O1d:2 120.16(38)
O1:0 CA2:0 O5:2 167.44(52)
O1:0 CA2:0 O2c:2 89.29(43)
O1:0 CA2:0 O1c:2 86.79(43)
O1c:0 CA2:0 O1:0 85.68(40)
O1c:0 CA2:0 O2c:0 49.24(13)
O1c:0 CA2:0 O1d:2 144.69(39)
O1c:0 CA2:0 O5:2 83.25(42)
O1c:0 CA2:0 O2c:2 121.85(25)
O1c:0 CA2:0 O1c:2 71.76(22)
O3d:2 CA2:0 O1c:0 146.32(39)
O3d:2 CA2:0 O1:0 69.06(33)
O3d:2 CA2:0 O2c:0 146.10(39)
O3d:2 CA2:0 O1d:2 51.17(12)
O3d:2 CA2:0 O5:2 123.44(40)
O3d:2 CA2:0 O2c:2 81.05(41)
O3d:2 CA2:0 O1c:2 84.53(42)
O2a:1 CA3:0 O3:0 88.35(41)
O1a:1 CA3:0 O2a:1 162.68(27)
O1a:1 CA3:0 O3:0 99.89(43)
O1e:1 CA3:0 O1a:1 82.08(25)
O1e:1 CA3:0 O2a:1 82.67(25)
O1e:1 CA3:0 O3:0 146.35(42)
O1f:2 CA3:0 O1e:1 131.11(28)
O1f:2 CA3:0 O1a:1 70.78(18)
O1f:2 CA3:0 O2a:1 126.04(27)
O1f:2 CA3:0 O3:0 79.66(39)
O2f:2 CA3:0 O1f:2 50.07(12)
O2f:2 CA3:0 O1e:1 132.95(28)
O2f:2 CA3:0 O1a:1 120.77(24)
O2f:2 CA3:0 O2a:1 75.99(20)
O2f:2 CA3:0 O3:0 74.82(41)
O7:0 CA3:0 O2f:2 143.44(40)
O7:0 CA3:0 O1f:2 137.98(41)
O7:0 CA3:0 O1e:1 73.47(34)
O7:0 CA3:0 O1a:1 82.55(38)
O7:0 CA3:0 O2a:1 85.29(37)
O7:0 CA3:0 O3:0 73.51(48)
O3e:1 CA3:0 O7:0 125.85(38)
O3e:1 CA3:0 O2f:2 86.74(21)
O3e:1 CA3:0 O1f:2 84.02(21)
O3e:1 CA3:0 O1e:1 52.74(14)
O3e:1 CA3:0 O1a:1 84.33(27)
O3e:1 CA3:0 O2a:1 92.93(29)
O3e:1 CA3:0 O3:0 160.64(43)

loop_
_geom_bond_atom_site_label_1
_geom_bond_atom_site_label_2
_geom_bond_distance
O1d N1d 1.2993(21)
O2d N1d 1.2993(21)
O3d N1d 1.2995(24)
O1e N1e 1.2990(27)
O2e N1e 1.2963(29)
O3e N1e 1.2985(25)
O1a C1a 1.2488(28)
O2a C1a 1.2447(24)
C2a C1a 1.4990(32)
O1c C1c 1.2423(27)
O2c C1c 1.2429(28)
C2c C1c 1.5031(36)
O1f C1f 1.2431(29)
O2f C1f 1.2446(27)
C2f C1f 1.5017(34)
CA1:0 O1f:1 2.3001(61)
CA1:0 O2f:1 2.3899(59)
CA1:0 O2:1 2.402(16)
CA1:0 O1a:2 2.4931(64)
CA1:0 O2e:1 2.4981(62)
CA1:0 O1d:3 2.5537(66)
CA1:0 O2d:3 2.5546(62)
CA1:0 O2a:2 2.6636(68)
CA2:0 O1c:2 2.2941(68)
CA2:0 O2c:2 2.4031(69)
CA2:0 O5:2 2.415(15)
CA2:0 O1d:2 2.5254(63)
CA2:0 O2c:0 2.5379(65)
CA2:0 O1:0 2.541(15)
CA2:0 O1c:0 2.6047(70)
CA2:0 O3d:2 2.6688(62)
CA3:0 O3:0 2.335(16)
CA3:0 O2a:1 2.3395(62)
CA3:0 O1a:1 2.3732(63)
CA3:0 O1e:1 2.4480(63)
CA3:0 O1f:2 2.5379(63)
CA3:0 O2f:2 2.5477(68)
CA3:0 O7:0 2.566(15)
CA3:0 O3e:1 2.6114(62)
